data_1525436
loop_
_publ_author_name
'Vrtis, M.L.'
'Jorgensen, J.D.'
'Hinks, D.G.'

_publ_section_title
;
 Structural phase transition in Ce Cu6
;
_journal_name_full 'Physica B and C (Netherland) (79,1975-)'
_journal_page_first 489
_journal_page_last 492
_journal_volume 136
_journal_year 1986
_chemical_formula_sum 'Ce Cu6'
_space_group_IT_number 14
_symmetry_space_group_name_Hall '-P 2ybc'
_symmetry_space_group_name_H-M 'P 1 21/c 1'
_cell_angle_alpha 90
_cell_angle_beta 91.44
_cell_angle_gamma 90
_cell_formula_units_Z 4
_cell_length_a 5.084
_cell_length_b 10.1279
_cell_length_c 8.0731
_cell_volume 415.555
_citation_journal_id_ASTM PHBCDQ
_cod_data_source_file Vrtis_PHBCDQ_1986_758.cif
_cod_data_source_block Ce1Cu6
_cod_original_cell_volume 415.5546
_cod_original_formula_sum 'Ce1 Cu6'
_cod_database_code 1525436

loop_
_symmetry_equiv_pos_as_xyz
x,y,z
-x,y+1/2,-z+1/2
-x,-y,-z
x,-y-1/2,z-1/2

loop_
_atom_site_label
_atom_site_type_symbol
_atom_site_fract_x
_atom_site_fract_y
_atom_site_fract_z
_atom_site_occupancy
_atom_site_U_iso_or_equiv
Cu3 Cu 0.252 0.7555 0.8187 1 0.0
Cu4 Cu 0.2278 0.5979 0.5618 1 0.0
Cu2 Cu 0.2454 0.1431 0.1462 1 0.0
Ce1 Ce 0.255 0.4363 0.2606 1 0.0
Cu1 Cu 0.007 0.1897 0.4363 1 0.0
Cu6 Cu 0.5024 0.8083 0.5679 1 0.0
Cu5 Cu 0.2495 0.5151 0.9002 1 0.0
